data_7236893
loop_
_publ_author_name
'Ramachandran, Elumalai'
'Dhamodharan, Raghavachari'

_publ_section_title
;
 Tetrakis(trialkylsilylethynylphenyl)ethenes: mechanofluorochromism
 arising from steric considerations with an unusual crystal structure
;
_journal_issue 40
_journal_name_full 'J. Mater. Chem. C'
_journal_page_first 10469
_journal_paper_doi 10.1039/C7TC03211K
_journal_volume 5
_journal_year 2017
_chemical_formula_moiety C46H52Si4
_chemical_formula_sum 'C46 H52 Si4'
_chemical_formula_weight 717.24
_chemical_name_systematic 1,1,2,2-tetrakis(4-((trimethylsilyl)ethynyl)phenyl)ethene
_space_group_crystal_system orthorhombic
_space_group_IT_number 45
_space_group_name_Hall 'I 2 -2c'
_space_group_name_H-M_alt 'I b a 2'
_atom_sites_solution_hydrogens geom
_audit_creation_method SHELXL-2014/7
_audit_update_record
;
2017-06-08 deposited with the CCDC.
2017-09-29 downloaded from the CCDC.
;
_cell_angle_alpha 90
_cell_angle_beta 90
_cell_angle_gamma 90
_cell_formula_units_Z 4
_cell_length_a 15.856(4)
_cell_length_b 28.435(7)
_cell_length_c 10.3986(19)
_cell_measurement_reflns_used 1772
_cell_measurement_temperature 296(2)
_cell_measurement_theta_max 20.04
_cell_measurement_theta_min 2.50
_cell_volume 4688.4(19)
_computing_cell_refinement 'Bruker SAINT'
_computing_data_collection 'Bruker APEX2'
_computing_data_reduction 'Bruker SAINT'
_computing_molecular_graphics 'Bruker SHELXTL'
_computing_publication_material 'Bruker SHELXTL'
_computing_structure_refinement 'SHELXL-2014/7 (Sheldrick, 2014)'
_computing_structure_solution 'SHELXS-97 (Sheldrick 2008)'
_diffrn_ambient_temperature 296(2)
_diffrn_measured_fraction_theta_full 0.999
_diffrn_measured_fraction_theta_max 0.999
_diffrn_measurement_device_type 'Bruker APEX-II CCD'
_diffrn_measurement_method '\f and \w scans'
_diffrn_radiation_type MoK\a
_diffrn_radiation_wavelength 0.71073
_diffrn_reflns_av_R_equivalents 0.0703
_diffrn_reflns_av_unetI/netI 0.0806
_diffrn_reflns_Laue_measured_fraction_full 0.999
_diffrn_reflns_Laue_measured_fraction_max 0.999
_diffrn_reflns_limit_h_max 18
_diffrn_reflns_limit_h_min -18
_diffrn_reflns_limit_k_max 26
_diffrn_reflns_limit_k_min -33
_diffrn_reflns_limit_l_max 12
_diffrn_reflns_limit_l_min -12
_diffrn_reflns_number 15687
_diffrn_reflns_point_group_measured_fraction_full 0.993
_diffrn_reflns_point_group_measured_fraction_max 0.993
_diffrn_reflns_theta_full 24.995
_diffrn_reflns_theta_max 24.995
_diffrn_reflns_theta_min 2.504
_exptl_absorpt_coefficient_mu 0.154
_exptl_absorpt_correction_T_max 0.980
_exptl_absorpt_correction_T_min 0.963
_exptl_absorpt_correction_type multi-scan
_exptl_absorpt_process_details 'SADABS V2014/5(Bruker AXS.Inc)'
_exptl_crystal_colour colourless
_exptl_crystal_density_diffrn 1.016
_exptl_crystal_description Rectangular
_exptl_crystal_F_000 1536
_exptl_crystal_preparation ', Luminescent'
_exptl_crystal_size_max 0.250
_exptl_crystal_size_mid 0.220
_exptl_crystal_size_min 0.130
_refine_diff_density_max 0.146
_refine_diff_density_min -0.152
_refine_diff_density_rms 0.032
_refine_ls_abs_structure_details
; 
 Flack x determined using 752 quotients [(I+)-(I-)]/[(I+)+(I-)] 
 (Parsons, Flack and Wagner, Acta Cryst. B69 (2013) 249-259). 
;
_refine_ls_abs_structure_Flack 0.01(10)
_refine_ls_extinction_method none
_refine_ls_goodness_of_fit_ref 0.990
_refine_ls_hydrogen_treatment constr
_refine_ls_matrix_type full
_refine_ls_number_parameters 232
_refine_ls_number_reflns 4109
_refine_ls_number_restraints 1
_refine_ls_restrained_S_all 0.990
_refine_ls_R_factor_all 0.1168
_refine_ls_R_factor_gt 0.0493
_refine_ls_shift/su_max 0.000
_refine_ls_shift/su_mean 0.000
_refine_ls_structure_factor_coef Fsqd
_refine_ls_weighting_details 'w=1/[\s^2^(Fo^2^)+(0.0470P)^2^] where P=(Fo^2^+2Fc^2^)/3'
_refine_ls_weighting_scheme calc
_refine_ls_wR_factor_gt 0.0939
_refine_ls_wR_factor_ref 0.1161
_reflns_Friedel_coverage 0.870
_reflns_Friedel_fraction_full 0.987
_reflns_Friedel_fraction_max 0.987
_reflns_number_gt 2283
_reflns_number_total 4109
_reflns_threshold_expression 'I > 2\s(I)'
_cod_data_source_file c7tc03211k2.cif
_cod_data_source_block tpet
_cod_original_cell_volume 4688.3(18)
_cod_database_code 7236893
_shelx_shelxl_version_number 2014/7
_shelx_space_group_comment
; 
The symmetry employed for this shelxl refinement is uniquely defined 
by the following loop, which should always be used as a source of 
symmetry information in preference to the above space-group names. 
They are only intended as comments. 
;
_shelx_estimated_absorpt_t_min 0.963
_shelx_estimated_absorpt_t_max 0.980

loop_
_space_group_symop_operation_xyz
'x, y, z'
'-x, -y, z'
'x+1/2, -y+1/2, z'
'-x+1/2, y+1/2, z'
'x+1/2, y+1/2, z+1/2'
'-x+1/2, -y+1/2, z+1/2'
'x+1, -y+1, z+1/2'
'-x+1, y+1, z+1/2'

loop_
_atom_site_label
_atom_site_type_symbol
_atom_site_fract_x
_atom_site_fract_y
_atom_site_fract_z
_atom_site_U_iso_or_equiv
_atom_site_adp_type
_atom_site_occupancy
_atom_site_site_symmetry_order
_atom_site_calc_flag
_atom_site_refinement_flags_posn
_atom_site_refinement_flags_adp
C1 C 0.9419(3) 0.0780(2) 0.9344(7) 0.0783(16) Uani 1 1 d . .
C2 C 0.8688(3) 0.0677(2) 0.9293(6) 0.0682(15) Uani 1 1 d . .
C3 C 0.7800(3) 0.05538(18) 0.9282(5) 0.0557(13) Uani 1 1 d . .
C4 C 0.7264(3) 0.07391(19) 1.0186(5) 0.0592(14) Uani 1 1 d . .
H4 H 0.7477 0.0939 1.0814 0.071 Uiso 1 1 calc R U
C5 C 0.6412(3) 0.06335(18) 1.0178(5) 0.0530(13) Uani 1 1 d . .
H5 H 0.6058 0.0771 1.0784 0.064 Uiso 1 1 calc R U
C6 C 0.6082(2) 0.03262(15) 0.9280(4) 0.0405(11) Uani 1 1 d . .
C7 C 0.6620(3) 0.01405(17) 0.8358(5) 0.0511(13) Uani 1 1 d . .
H7 H 0.6409 -0.0062 0.7734 0.061 Uiso 1 1 calc R U
C8 C 0.7470(3) 0.02546(19) 0.8361(5) 0.0577(14) Uani 1 1 d . .
H8 H 0.7823 0.0128 0.7736 0.069 Uiso 1 1 calc R U
C9 C 0.5153(2) 0.02213(14) 0.9304(4) 0.0401(11) Uani 1 1 d . .
C10 C 0.4602(2) 0.06480(15) 0.9306(5) 0.0400(11) Uani 1 1 d . .
C11 C 0.4749(3) 0.09980(17) 0.8414(5) 0.0531(13) Uani 1 1 d . .
H11 H 0.5202 0.0970 0.7853 0.064 Uiso 1 1 calc R U
C12 C 0.4233(3) 0.13910(18) 0.8338(5) 0.0593(14) Uani 1 1 d . .
H12 H 0.4336 0.1618 0.7713 0.071 Uiso 1 1 calc R U
C13 C 0.3566(3) 0.14492(18) 0.9183(5) 0.0564(13) Uani 1 1 d . .
C14 C 0.3436(3) 0.1109(2) 1.0105(5) 0.0597(14) Uani 1 1 d . .
H14 H 0.2999 0.1145 1.0694 0.072 Uiso 1 1 calc R U
C15 C 0.3944(3) 0.07141(18) 1.0172(5) 0.0519(13) Uani 1 1 d . .
H15 H 0.3845 0.0490 1.0805 0.062 Uiso 1 1 calc R U
C16 C 0.3009(3) 0.1859(2) 0.9061(5) 0.0668(16) Uani 1 1 d . .
C17 C 0.2564(3) 0.2194(2) 0.8944(6) 0.0766(18) Uani 1 1 d . .
C18 C 1.1030(4) 0.0556(3) 1.0686(6) 0.114(3) Uani 1 1 d . .
H18A H 1.0789 0.0603 1.1523 0.171 Uiso 1 1 calc R U
H18B H 1.1625 0.0617 1.0719 0.171 Uiso 1 1 calc R U
H18C H 1.0936 0.0238 1.0415 0.171 Uiso 1 1 calc R U
C19 C 1.1079(4) 0.0940(3) 0.7969(6) 0.133(3) Uani 1 1 d . .
H19A H 1.1006 0.0635 0.7593 0.199 Uiso 1 1 calc R U
H19B H 1.1669 0.1000 0.8097 0.199 Uiso 1 1 calc R U
H19C H 1.0848 0.1174 0.7405 0.199 Uiso 1 1 calc R U
C20 C 1.0515(5) 0.1569(3) 1.0195(10) 0.157(4) Uani 1 1 d . .
H20A H 1.0161 0.1765 0.9671 0.235 Uiso 1 1 calc R U
H20B H 1.1078 0.1694 1.0201 0.235 Uiso 1 1 calc R U
H20C H 1.0299 0.1563 1.1058 0.235 Uiso 1 1 calc R U
C21 C 0.2672(6) 0.3176(2) 0.8071(8) 0.143(3) Uani 1 1 d . .
H21A H 0.2941 0.3067 0.7300 0.214 Uiso 1 1 calc R U
H21B H 0.3091 0.3236 0.8717 0.214 Uiso 1 1 calc R U
H21C H 0.2368 0.3460 0.7892 0.214 Uiso 1 1 calc R U
C22 C 0.1138(5) 0.2600(3) 0.7414(9) 0.151(3) Uani 1 1 d . .
H22A H 0.1386 0.2412 0.6747 0.227 Uiso 1 1 calc R U
H22B H 0.0937 0.2890 0.7056 0.227 Uiso 1 1 calc R U
H22C H 0.0676 0.2432 0.7795 0.227 Uiso 1 1 calc R U
C23 C 0.1414(5) 0.2900(3) 1.0178(7) 0.127(3) Uani 1 1 d . .
H23A H 0.1069 0.3172 1.0031 0.191 Uiso 1 1 calc R U
H23B H 0.1834 0.2972 1.0813 0.191 Uiso 1 1 calc R U
H23C H 0.1068 0.2646 1.0479 0.191 Uiso 1 1 calc R U
Si1 Si 1.05289(8) 0.09630(7) 0.95300(18) 0.0818(6) Uani 1 1 d . .
Si2 Si 0.19376(12) 0.27259(7) 0.8655(2) 0.0936(7) Uani 1 1 d . .

loop_
_atom_site_aniso_label
_atom_site_aniso_U_11
_atom_site_aniso_U_22
_atom_site_aniso_U_33
_atom_site_aniso_U_23
_atom_site_aniso_U_13
_atom_site_aniso_U_12
C1 0.047(3) 0.100(5) 0.088(4) 0.004(4) -0.007(4) -0.004(3)
C2 0.038(3) 0.086(4) 0.080(4) 0.007(4) -0.007(3) -0.005(3)
C3 0.039(3) 0.063(4) 0.065(3) 0.010(3) -0.007(3) -0.003(3)
C4 0.045(3) 0.065(4) 0.068(3) -0.007(3) -0.006(3) -0.008(3)
C5 0.037(3) 0.057(4) 0.065(3) -0.008(3) -0.001(2) 0.003(2)
C6 0.031(2) 0.041(3) 0.049(3) 0.002(3) 0.000(2) 0.002(2)
C7 0.040(3) 0.055(4) 0.058(3) -0.002(3) -0.004(2) -0.001(2)
C8 0.042(3) 0.067(4) 0.064(3) 0.005(3) 0.010(3) 0.008(3)
C9 0.032(2) 0.041(3) 0.047(3) 0.002(2) 0.003(2) -0.001(2)
C10 0.032(2) 0.038(3) 0.050(3) -0.002(3) -0.002(2) 0.002(2)
C11 0.043(3) 0.051(3) 0.065(3) 0.006(3) 0.014(2) 0.008(3)
C12 0.052(3) 0.049(4) 0.077(4) 0.017(3) 0.007(3) 0.003(3)
C13 0.050(3) 0.041(3) 0.078(4) 0.000(3) -0.003(3) 0.003(3)
C14 0.046(3) 0.060(4) 0.073(3) -0.011(3) 0.012(3) 0.009(3)
C15 0.050(3) 0.047(4) 0.059(3) 0.002(3) 0.008(3) 0.008(3)
C16 0.059(3) 0.051(4) 0.090(4) -0.005(3) 0.003(3) 0.009(3)
C17 0.071(4) 0.051(4) 0.108(5) -0.001(4) 0.010(3) 0.014(3)
C18 0.060(4) 0.177(8) 0.106(5) -0.001(5) -0.012(4) 0.007(5)
C19 0.063(4) 0.241(11) 0.094(5) -0.010(6) 0.009(4) -0.023(5)
C20 0.109(6) 0.126(7) 0.236(11) -0.052(7) 0.044(6) -0.046(5)
C21 0.199(8) 0.062(5) 0.168(8) 0.011(5) 0.044(7) 0.008(5)
C22 0.141(7) 0.165(9) 0.147(7) 0.005(7) -0.033(6) 0.059(6)
C23 0.175(7) 0.088(6) 0.119(6) 0.005(5) 0.040(5) 0.060(5)
Si1 0.0382(7) 0.1185(16) 0.0886(11) -0.0078(12) 0.0017(9) -0.0151(9)
Si2 0.1095(15) 0.0664(13) 0.1050(13) 0.0072(11) 0.0102(12) 0.0400(11)

loop_
_atom_type_symbol
_atom_type_description
_atom_type_scat_dispersion_real
_atom_type_scat_dispersion_imag
_atom_type_scat_source
C C 0.0033 0.0016 'International Tables Vol C Tables 4.2.6.8 and 6.1.1.4'
H H 0.0000 0.0000 'International Tables Vol C Tables 4.2.6.8 and 6.1.1.4'
Si Si 0.0817 0.0704 'International Tables Vol C Tables 4.2.6.8 and 6.1.1.4'

loop_
_geom_angle_atom_site_label_1
_geom_angle_atom_site_label_2
_geom_angle_atom_site_label_3
_geom_angle
_geom_angle_site_symmetry_1
C2 C1 Si1 175.9(7) .
C1 C2 C3 177.9(7) .
C4 C3 C8 118.4(4) .
C4 C3 C2 120.2(5) .
C8 C3 C2 121.3(5) .
C3 C4 C5 121.1(5) .
C3 C4 H4 119.4 .
C5 C4 H4 119.4 .
C6 C5 C4 120.7(4) .
C6 C5 H5 119.6 .
C4 C5 H5 119.6 .
C5 C6 C7 118.3(4) .
C5 C6 C9 119.0(4) .
C7 C6 C9 122.6(4) .
C8 C7 C6 120.5(4) .
C8 C7 H7 119.8 .
C6 C7 H7 119.8 .
C3 C8 C7 120.8(5) .
C3 C8 H8 119.6 .
C7 C8 H8 119.6 .
C9 C9 C10 123.1(4) 2_655
C9 C9 C6 122.6(4) 2_655
C10 C9 C6 114.4(3) .
C11 C10 C15 117.7(4) .
C11 C10 C9 119.0(4) .
C15 C10 C9 123.3(4) .
C10 C11 C12 121.3(4) .
C10 C11 H11 119.3 .
C12 C11 H11 119.3 .
C13 C12 C11 120.7(5) .
C13 C12 H12 119.7 .
C11 C12 H12 119.7 .
C14 C13 C12 118.1(5) .
C14 C13 C16 121.9(5) .
C12 C13 C16 120.0(5) .
C13 C14 C15 121.2(5) .
C13 C14 H14 119.4 .
C15 C14 H14 119.4 .
C14 C15 C10 120.9(5) .
C14 C15 H15 119.5 .
C10 C15 H15 119.5 .
C17 C16 C13 178.9(6) .
C16 C17 Si2 175.2(5) .
Si1 C18 H18A 109.5 .
Si1 C18 H18B 109.5 .
H18A C18 H18B 109.5 .
Si1 C18 H18C 109.5 .
H18A C18 H18C 109.5 .
H18B C18 H18C 109.5 .
Si1 C19 H19A 109.5 .
Si1 C19 H19B 109.5 .
H19A C19 H19B 109.5 .
Si1 C19 H19C 109.5 .
H19A C19 H19C 109.5 .
H19B C19 H19C 109.5 .
Si1 C20 H20A 109.5 .
Si1 C20 H20B 109.5 .
H20A C20 H20B 109.5 .
Si1 C20 H20C 109.5 .
H20A C20 H20C 109.5 .
H20B C20 H20C 109.5 .
Si2 C21 H21A 109.5 .
Si2 C21 H21B 109.5 .
H21A C21 H21B 109.5 .
Si2 C21 H21C 109.5 .
H21A C21 H21C 109.5 .
H21B C21 H21C 109.5 .
Si2 C22 H22A 109.5 .
Si2 C22 H22B 109.5 .
H22A C22 H22B 109.5 .
Si2 C22 H22C 109.5 .
H22A C22 H22C 109.5 .
H22B C22 H22C 109.5 .
Si2 C23 H23A 109.5 .
Si2 C23 H23B 109.5 .
H23A C23 H23B 109.5 .
Si2 C23 H23C 109.5 .
H23A C23 H23C 109.5 .
H23B C23 H23C 109.5 .
C19 Si1 C1 110.4(3) .
C19 Si1 C18 110.3(3) .
C1 Si1 C18 107.6(3) .
C19 Si1 C20 111.4(4) .
C1 Si1 C20 106.8(3) .
C18 Si1 C20 110.1(4) .
C21 Si2 C17 106.6(3) .
C21 Si2 C22 109.9(4) .
C17 Si2 C22 109.1(3) .
C21 Si2 C23 112.4(4) .
C17 Si2 C23 108.8(3) .
C22 Si2 C23 110.0(4) .

loop_
_geom_bond_atom_site_label_1
_geom_bond_atom_site_label_2
_geom_bond_distance
_geom_bond_site_symmetry_2
C1 C2 1.197(6) .
C1 Si1 1.845(5) .
C2 C3 1.451(6) .
C3 C4 1.372(7) .
C3 C8 1.383(7) .
C4 C5 1.384(6) .
C4 H4 0.9300 .
C5 C6 1.382(6) .
C5 H5 0.9300 .
C6 C7 1.387(6) .
C6 C9 1.502(5) .
C7 C8 1.387(6) .
C7 H7 0.9300 .
C8 H8 0.9300 .
C9 C9 1.349(8) 2_655
C9 C10 1.496(6) .
C10 C11 1.380(6) .
C10 C15 1.390(6) .
C11 C12 1.387(6) .
C11 H11 0.9300 .
C12 C13 1.385(6) .
C12 H12 0.9300 .
C13 C14 1.378(7) .
C13 C16 1.467(7) .
C14 C15 1.383(7) .
C14 H14 0.9300 .
C15 H15 0.9300 .
C16 C17 1.192(6) .
C17 Si2 1.834(6) .
C18 Si1 1.847(7) .
C18 H18A 0.9600 .
C18 H18B 0.9600 .
C18 H18C 0.9600 .
C19 Si1 1.844(6) .
C19 H19A 0.9600 .
C19 H19B 0.9600 .
C19 H19C 0.9600 .
C20 Si1 1.858(8) .
C20 H20A 0.9600 .
C20 H20B 0.9600 .
C20 H20C 0.9600 .
C21 Si2 1.833(8) .
C21 H21A 0.9600 .
C21 H21B 0.9600 .
C21 H21C 0.9600 .
C22 Si2 1.843(8) .
C22 H22A 0.9600 .
C22 H22B 0.9600 .
C22 H22C 0.9600 .
C23 Si2 1.856(7) .
C23 H23A 0.9600 .
C23 H23B 0.9600 .
C23 H23C 0.9600 .

loop_
_geom_torsion_atom_site_label_1
_geom_torsion_atom_site_label_2
_geom_torsion_atom_site_label_3
_geom_torsion_atom_site_label_4
_geom_torsion
_geom_torsion_site_symmetry_1
_geom_torsion_site_symmetry_4
C8 C3 C4 C5 -0.4(8) . .
C2 C3 C4 C5 178.8(5) . .
C3 C4 C5 C6 2.0(8) . .
C4 C5 C6 C7 -2.4(7) . .
C4 C5 C6 C9 -179.9(4) . .
C5 C6 C7 C8 1.3(7) . .
C9 C6 C7 C8 178.8(4) . .
C4 C3 C8 C7 -0.6(7) . .
C2 C3 C8 C7 -179.8(5) . .
C6 C7 C8 C3 0.2(7) . .
C5 C6 C9 C9 -129.1(3) . 2_655
C7 C6 C9 C9 53.4(5) . 2_655
C5 C6 C9 C10 51.8(6) . .
C7 C6 C9 C10 -125.7(5) . .
C9 C9 C10 C11 -129.8(3) 2_655 .
C6 C9 C10 C11 49.3(6) . .
C9 C9 C10 C15 50.7(5) 2_655 .
C6 C9 C10 C15 -130.3(4) . .
C15 C10 C11 C12 -3.3(7) . .
C9 C10 C11 C12 177.1(4) . .
C10 C11 C12 C13 1.8(8) . .
C11 C12 C13 C14 0.6(8) . .
C11 C12 C13 C16 -177.9(5) . .
C12 C13 C14 C15 -1.4(7) . .
C16 C13 C14 C15 177.1(5) . .
C13 C14 C15 C10 -0.2(8) . .
C11 C10 C15 C14 2.5(7) . .
C9 C10 C15 C14 -177.9(4) . .
